data_7053583
loop_
_publ_author_name
'Branzea, Diana G.'
'Madalan, Augustin M.'
'Ciattini, Samuele'
'Avarvari, Narcis'
'Caneschi, Andrea'
'Andruh, Marius'

_publ_section_title
;
 New heterometallic coordination polymers constructed from 3d--3d&#x2032;
 binuclear nodes
;
_journal_issue 11
_journal_name_full 'New Journal of Chemistry'
_journal_page_first 2479
_journal_paper_doi 10.1039/c0nj00238k
_journal_volume 34
_journal_year 2010
_chemical_formula_sum 'C37 H39 Co Cu N3 O11'
_chemical_formula_weight 824.18
_chemical_name_systematic
;
?
;
_space_group_IT_number 14
_symmetry_cell_setting monoclinic
_symmetry_space_group_name_Hall '-P 2yn'
_symmetry_space_group_name_H-M 'P 1 21/n 1'
_atom_sites_solution_hydrogens geom
_atom_sites_solution_primary direct
_atom_sites_solution_secondary difmap
_audit_creation_method SHELXL-97
_cell_angle_alpha 90.00
_cell_angle_beta 107.580(10)
_cell_angle_gamma 90.00
_cell_formula_units_Z 4
_cell_length_a 10.5871(16)
_cell_length_b 20.8938(11)
_cell_length_c 16.6956(16)
_cell_measurement_reflns_used 25647
_cell_measurement_temperature 200(2)
_cell_measurement_theta_max 25.00
_cell_measurement_theta_min 2.5
_cell_volume 3520.7(7)
_computing_cell_refinement 'Dirax/lsq (Duisenberg & Schreurs, 1989-2000)'
_computing_data_collection KappaCCD
_computing_data_reduction 'Denzo and Scalepak'
_computing_structure_refinement 'SHELXL-97 (Sheldrick, 1997)'
_computing_structure_solution 'SHELXS-97 (Sheldrick, 1990)'
_diffrn_ambient_temperature 200(2)
_diffrn_measured_fraction_theta_full 0.996
_diffrn_measured_fraction_theta_max 0.996
_diffrn_measurement_device_type 'Nonius Kappa CCD'
_diffrn_measurement_method 'phi omega scans'
_diffrn_radiation_monochromator graphite
_diffrn_radiation_source 'fine-focus sealed tube'
_diffrn_radiation_type MoK\a
_diffrn_radiation_wavelength 0.71073
_diffrn_reflns_av_R_equivalents 0.0412
_diffrn_reflns_av_sigmaI/netI 0.0469
_diffrn_reflns_limit_h_max 13
_diffrn_reflns_limit_h_min -13
_diffrn_reflns_limit_k_max 22
_diffrn_reflns_limit_k_min -27
_diffrn_reflns_limit_l_max 21
_diffrn_reflns_limit_l_min -21
_diffrn_reflns_number 35524
_diffrn_reflns_theta_full 27.50
_diffrn_reflns_theta_max 27.50
_diffrn_reflns_theta_min 2.82
_exptl_absorpt_coefficient_mu 1.143
_exptl_absorpt_correction_T_max 1.0000
_exptl_absorpt_correction_T_min 0.6845
_exptl_absorpt_correction_type multi-scan
_exptl_absorpt_process_details sadabs
_exptl_crystal_colour green
_exptl_crystal_density_diffrn 1.555
_exptl_crystal_density_meas ?
_exptl_crystal_density_method 'not measured'
_exptl_crystal_description prism
_exptl_crystal_F_000 1704
_exptl_crystal_size_max 0.4
_exptl_crystal_size_mid 0.25
_exptl_crystal_size_min 0.12
_refine_diff_density_max 1.081
_refine_diff_density_min -0.744
_refine_diff_density_rms 0.079
_refine_ls_extinction_method none
_refine_ls_goodness_of_fit_ref 1.031
_refine_ls_hydrogen_treatment mixed
_refine_ls_matrix_type full
_refine_ls_number_parameters 490
_refine_ls_number_reflns 8056
_refine_ls_number_restraints 2
_refine_ls_restrained_S_all 1.036
_refine_ls_R_factor_all 0.0977
_refine_ls_R_factor_gt 0.0538
_refine_ls_shift/su_max 0.002
_refine_ls_shift/su_mean 0.000
_refine_ls_structure_factor_coef Fsqd
_refine_ls_weighting_details 'calc w=1/[\s^2^(Fo^2^)+(0.0712P)^2^+4.6904P] where P=(Fo^2^+2Fc^2^)/3'
_refine_ls_weighting_scheme calc
_refine_ls_wR_factor_gt 0.1320
_refine_ls_wR_factor_ref 0.1560
_reflns_number_gt 5235
_reflns_number_total 8056
_reflns_threshold_expression >2sigma(I)
_cod_data_source_file c0nj00238k.txt
_cod_data_source_block C3_db2
_cod_depositor_comments
;
The following automatic conversions were performed:

'_symmetry_cell_setting' value 'Monoclinic' changed to 'monoclinic'
according to /home/saulius/struct/CIF-dictionaries/cif_core.dic
dictionary named 'cif_core.dic' version 2.4.2 from 2011-04-26.

Automatic conversion script
Id: cif_fix_values 1891 2012-01-12 08:04:46Z andrius 

The following automatic conversions were performed:

'_exptl_crystal_density_meas' value 'not measured' was changed to '?'
- the value is perceived as not measured.

Automatic conversion script
Id: cif_fix_values 3008 2015-01-20 13:52:24Z robertas 
;
_cod_original_sg_symbol_H-M P21/n
_cod_database_code 7053583

loop_
_symmetry_equiv_pos_as_xyz
'x, y, z'
'-x+1/2, y+1/2, -z+1/2'
'-x, -y, -z'
'x-1/2, -y-1/2, z-1/2'

loop_
_atom_site_label
_atom_site_type_symbol
_atom_site_fract_x
_atom_site_fract_y
_atom_site_fract_z
_atom_site_U_iso_or_equiv
_atom_site_adp_type
_atom_site_occupancy
_atom_site_symmetry_multiplicity
_atom_site_calc_flag
_atom_site_refinement_flags
C1 C 0.3493(5) 0.3206(2) 0.6455(3) 0.0628(13) Uani 1 1 d .
H1A H 0.3277 0.3587 0.6120 0.094 Uiso 1 1 calc R
H1B H 0.4431 0.3192 0.6729 0.094 Uiso 1 1 calc R
H1C H 0.3032 0.3207 0.6869 0.094 Uiso 1 1 calc R
C2 C 0.1824(4) 0.2611(2) 0.5418(2) 0.0467(10) Uani 1 1 d .
C3 C 0.0826(5) 0.3030(2) 0.5408(3) 0.0597(12) Uani 1 1 d .
H3 H 0.0997 0.3384 0.5761 0.072 Uiso 1 1 calc R
C4 C -0.0445(5) 0.2926(3) 0.4869(3) 0.0699(15) Uani 1 1 d .
H4 H -0.1121 0.3213 0.4856 0.084 Uiso 1 1 calc R
C5 C -0.0694(5) 0.2404(3) 0.4362(3) 0.0684(15) Uani 1 1 d .
H5 H -0.1552 0.2332 0.4016 0.082 Uiso 1 1 calc R
C6 C 0.0319(4) 0.1965(2) 0.4347(3) 0.0502(11) Uani 1 1 d .
C7 C 0.1589(4) 0.2072(2) 0.4887(2) 0.0429(9) Uani 1 1 d .
C8 C -0.0004(4) 0.1429(3) 0.3786(3) 0.0584(13) Uani 1 1 d .
H8 H -0.0899 0.1376 0.3500 0.070 Uiso 1 1 calc R
C9 C 0.0178(5) 0.0514(3) 0.3005(3) 0.0649(13) Uani 1 1 d .
H9A H -0.0694 0.0657 0.2671 0.078 Uiso 1 1 calc R
H9B H 0.0068 0.0127 0.3297 0.078 Uiso 1 1 calc R
C10 C 0.0986(4) 0.0365(2) 0.2433(3) 0.0582(12) Uani 1 1 d .
H10A H 0.1286 0.0762 0.2250 0.070 Uiso 1 1 calc R
H10B H 0.0433 0.0146 0.1939 0.070 Uiso 1 1 calc R
C11 C 0.2176(5) -0.0048(2) 0.2848(3) 0.0568(12) Uani 1 1 d .
H11A H 0.1888 -0.0419 0.3097 0.068 Uiso 1 1 calc R
H11B H 0.2560 -0.0200 0.2424 0.068 Uiso 1 1 calc R
C12 C 0.4377(4) 0.00639(19) 0.3663(2) 0.0416(9) Uani 1 1 d .
H12 H 0.4445 -0.0308 0.3373 0.050 Uiso 1 1 calc R
C13 C 0.5597(4) 0.03038(18) 0.4231(2) 0.0387(9) Uani 1 1 d .
C14 C 0.6770(4) -0.0011(2) 0.4243(3) 0.0486(10) Uani 1 1 d .
H14 H 0.6732 -0.0379 0.3923 0.058 Uiso 1 1 calc R
C15 C 0.7962(4) 0.0215(2) 0.4716(3) 0.0508(10) Uani 1 1 d .
H15 H 0.8734 0.0005 0.4711 0.061 Uiso 1 1 calc R
C16 C 0.8043(4) 0.0762(2) 0.5210(3) 0.0471(10) Uani 1 1 d .
H16 H 0.8865 0.0919 0.5526 0.057 Uiso 1 1 calc R
C17 C 0.6902(4) 0.10664(17) 0.5226(2) 0.0379(8) Uani 1 1 d .
C18 C 0.5657(4) 0.08450(17) 0.4730(2) 0.0344(8) Uani 1 1 d .
C19 C 0.8041(4) 0.1889(2) 0.6179(3) 0.0550(11) Uani 1 1 d .
H19A H 0.8539 0.1599 0.6604 0.083 Uiso 1 1 calc R
H19B H 0.7846 0.2270 0.6440 0.083 Uiso 1 1 calc R
H19C H 0.8551 0.1998 0.5811 0.083 Uiso 1 1 calc R
C20 C 0.5634(4) 0.17637(19) 0.7281(2) 0.0409(9) Uani 1 1 d .
C21 C 0.6007(4) 0.13666(17) 0.8070(2) 0.0373(8) Uani 1 1 d .
C22 C 0.5139(4) 0.09191(19) 0.8220(2) 0.0454(10) Uani 1 1 d .
H22 H 0.4311 0.0859 0.7828 0.054 Uiso 1 1 calc R
C23 C 0.5502(4) 0.0560(2) 0.8954(3) 0.0462(10) Uani 1 1 d .
H23 H 0.4907 0.0274 0.9069 0.055 Uiso 1 1 calc R
C24 C 0.6747(4) 0.06310(18) 0.9505(2) 0.0378(8) Uani 1 1 d .
C25 C 0.7630(4) 0.10626(19) 0.9362(2) 0.0426(9) Uani 1 1 d .
H25 H 0.8474 0.1103 0.9740 0.051 Uiso 1 1 calc R
C26 C 0.7246(4) 0.14358(19) 0.8645(2) 0.0405(9) Uani 1 1 d .
H26 H 0.7830 0.1738 0.8550 0.049 Uiso 1 1 calc R
C27 C 0.7695(3) -0.02981(17) 1.0266(2) 0.0333(8) Uani 1 1 d .
C28 C 0.8163(4) -0.05971(18) 1.1038(2) 0.0351(8) Uani 1 1 d .
H28 H 0.8064 -0.0404 1.1518 0.042 Uiso 1 1 calc R
C29 C 0.8776(4) -0.11832(18) 1.1091(2) 0.0363(8) Uani 1 1 d .
H29 H 0.9107 -0.1380 1.1612 0.044 Uiso 1 1 calc R
C30 C 0.8912(3) -0.14859(17) 1.0385(2) 0.0333(8) Uani 1 1 d .
C31 C 0.8447(4) -0.11780(19) 0.9620(2) 0.0442(9) Uani 1 1 d .
H31 H 0.8548 -0.1371 0.9141 0.053 Uiso 1 1 calc R
C32 C 0.7839(4) -0.05922(19) 0.9554(2) 0.0451(10) Uani 1 1 d .
H32 H 0.7525 -0.0393 0.9033 0.054 Uiso 1 1 calc R
C33 C 0.9575(4) -0.21266(18) 1.0447(2) 0.0365(8) Uani 1 1 d .
C34 C 1.1684(5) 0.1369(3) 0.6925(3) 0.0606(13) Uani 1 1 d .
C35 C 1.2277(8) 0.1930(4) 0.7376(5) 0.118(3) Uani 1 1 d .
H35A H 1.1595 0.2210 0.7440 0.177 Uiso 1 1 calc R
H35B H 1.2784 0.2147 0.7069 0.177 Uiso 1 1 calc R
H35C H 1.2848 0.1810 0.7919 0.177 Uiso 1 1 calc R
C36 C 0.1169(8) 0.4170(3) 0.7297(4) 0.161(5) Uani 1 1 d D
H36A H 0.0610 0.4495 0.6964 0.241 Uiso 1 1 calc R
H36B H 0.1773 0.4018 0.7012 0.241 Uiso 1 1 calc R
H36C H 0.1660 0.4345 0.7832 0.241 Uiso 1 1 calc R
C37 C 0.0293(11) 0.3600(4) 0.7433(7) 0.173(5) Uani 1 1 d D
H37A H -0.0258 0.3727 0.7776 0.208 Uiso 1 1 calc R
H37B H -0.0264 0.3432 0.6902 0.208 Uiso 1 1 calc R
Co1 Co 0.45160(5) 0.18973(2) 0.55250(3) 0.03781(16) Uani 1 1 d .
Cu1 Cu 0.27360(4) 0.10448(2) 0.40941(3) 0.03842(15) Uani 1 1 d .
N1 N 0.0785(3) 0.10090(18) 0.3623(2) 0.0497(9) Uani 1 1 d .
N2 N 0.3205(3) 0.02987(15) 0.35087(18) 0.0410(8) Uani 1 1 d .
N3 N 1.1216(6) 0.0951(4) 0.6636(4) 0.110(2) Uani 1 1 d .
O1 O 0.3106(3) 0.26563(14) 0.59255(17) 0.0500(7) Uani 1 1 d .
O2 O 0.2602(3) 0.16892(13) 0.49143(16) 0.0443(6) Uani 1 1 d .
O3 O 0.4578(2) 0.11537(12) 0.47603(15) 0.0374(6) Uani 1 1 d .
O4 O 0.6829(3) 0.15895(13) 0.57054(18) 0.0499(7) Uani 1 1 d .
O5 O 0.4806(3) 0.15024(13) 0.66455(15) 0.0463(7) Uani 1 1 d .
O6 O 0.6125(3) 0.22962(13) 0.72745(16) 0.0500(7) Uani 1 1 d .
O7 O 0.9810(3) -0.24379(13) 1.11068(18) 0.0503(7) Uani 1 1 d .
O8 O 0.9853(3) -0.22952(13) 0.97937(17) 0.0484(7) Uani 1 1 d .
O9 O 0.7096(3) 0.02878(12) 1.02612(15) 0.0417(6) Uani 1 1 d .
O10 O 0.2956(4) 0.18270(15) 0.3171(2) 0.0476(8) Uani 1 1 d .
O11 O 0.1315(12) 0.3131(11) 0.7875(11) 0.489(16) Uani 1 1 d D
H11 H 0.0999 0.2884 0.8145 0.733 Uiso 1 1 calc R
H1W H 0.244(5) 0.204(2) 0.294(3) 0.055(16) Uiso 1 1 d .
H2W H 0.360(5) 0.206(2) 0.342(3) 0.060(15) Uiso 1 1 d .

loop_
_atom_site_aniso_label
_atom_site_aniso_U_11
_atom_site_aniso_U_22
_atom_site_aniso_U_33
_atom_site_aniso_U_23
_atom_site_aniso_U_13
_atom_site_aniso_U_12
C1 0.076(3) 0.062(3) 0.042(2) -0.008(2) 0.006(2) 0.019(2)
C2 0.047(2) 0.062(3) 0.035(2) 0.0158(19) 0.0190(19) 0.016(2)
C3 0.059(3) 0.079(3) 0.049(3) 0.017(2) 0.029(2) 0.021(2)
C4 0.054(3) 0.101(4) 0.061(3) 0.017(3) 0.026(3) 0.025(3)
C5 0.037(2) 0.108(4) 0.059(3) 0.025(3) 0.014(2) 0.013(3)
C6 0.037(2) 0.079(3) 0.036(2) 0.015(2) 0.0127(18) 0.004(2)
C7 0.037(2) 0.060(3) 0.0315(19) 0.0171(18) 0.0105(17) 0.0084(18)
C8 0.029(2) 0.099(4) 0.041(2) 0.020(2) 0.0022(18) -0.009(2)
C9 0.043(2) 0.088(4) 0.054(3) -0.003(3) 0.001(2) -0.022(2)
C10 0.055(3) 0.070(3) 0.036(2) -0.002(2) -0.007(2) -0.015(2)
C11 0.061(3) 0.053(3) 0.043(2) -0.005(2) -0.004(2) -0.014(2)
C12 0.053(2) 0.038(2) 0.0294(19) 0.0006(16) 0.0057(18) -0.0035(18)
C13 0.043(2) 0.042(2) 0.0290(18) 0.0033(15) 0.0080(16) -0.0005(17)
C14 0.055(3) 0.049(2) 0.041(2) -0.0032(19) 0.014(2) 0.003(2)
C15 0.043(2) 0.059(3) 0.052(3) -0.001(2) 0.017(2) 0.006(2)
C16 0.037(2) 0.056(3) 0.045(2) 0.008(2) 0.0077(18) -0.0037(19)
C17 0.039(2) 0.035(2) 0.035(2) 0.0050(16) 0.0047(16) -0.0028(16)
C18 0.037(2) 0.0335(19) 0.0290(18) 0.0058(14) 0.0046(15) -0.0011(15)
C19 0.044(2) 0.057(3) 0.057(3) -0.009(2) 0.005(2) -0.017(2)
C20 0.047(2) 0.043(2) 0.0286(19) 0.0043(16) 0.0048(17) 0.0028(18)
C21 0.044(2) 0.0348(19) 0.0280(18) 0.0029(15) 0.0034(16) 0.0010(16)
C22 0.039(2) 0.051(2) 0.037(2) 0.0062(17) -0.0026(17) -0.0066(18)
C23 0.047(2) 0.047(2) 0.042(2) 0.0066(18) 0.0103(19) -0.0077(18)
C24 0.047(2) 0.037(2) 0.0290(18) 0.0033(15) 0.0096(17) 0.0068(17)
C25 0.038(2) 0.048(2) 0.035(2) 0.0049(17) 0.0010(17) -0.0012(18)
C26 0.042(2) 0.042(2) 0.0321(19) 0.0049(16) 0.0031(17) -0.0069(17)
C27 0.0333(18) 0.0376(19) 0.0282(18) 0.0052(15) 0.0078(15) -0.0020(15)
C28 0.0373(19) 0.044(2) 0.0233(17) 0.0001(15) 0.0082(15) 0.0002(16)
C29 0.0341(19) 0.043(2) 0.0292(18) 0.0087(15) 0.0050(15) 0.0028(16)
C30 0.0292(18) 0.0385(19) 0.0325(19) 0.0051(15) 0.0100(15) -0.0030(15)
C31 0.058(3) 0.048(2) 0.032(2) 0.0048(17) 0.0214(19) 0.0047(19)
C32 0.062(3) 0.047(2) 0.0269(19) 0.0112(16) 0.0154(18) 0.011(2)
C33 0.0332(19) 0.0372(19) 0.039(2) 0.0007(16) 0.0099(17) -0.0033(15)
C34 0.059(3) 0.064(3) 0.056(3) 0.003(2) 0.013(2) -0.016(2)
C35 0.139(7) 0.121(6) 0.103(5) 0.014(5) 0.050(5) -0.040(5)
C36 0.246(11) 0.174(8) 0.047(3) -0.011(4) 0.021(5) 0.163(8)
C37 0.315(16) 0.088(6) 0.192(10) 0.011(6) 0.190(12) 0.002(7)
Co1 0.0422(3) 0.0369(3) 0.0283(3) 0.0031(2) 0.0016(2) -0.0009(2)
Cu1 0.0333(2) 0.0458(3) 0.0296(2) 0.00326(19) -0.00040(19) -0.0048(2)
N1 0.0360(18) 0.071(2) 0.0363(18) 0.0077(17) 0.0025(15) -0.0107(18)
N2 0.0471(19) 0.0402(18) 0.0280(16) 0.0046(13) -0.0003(14) -0.0091(15)
N3 0.071(4) 0.152(6) 0.103(5) -0.011(4) 0.021(3) 0.003(4)
O1 0.0517(17) 0.0546(17) 0.0410(16) -0.0004(13) 0.0101(13) 0.0139(14)
O2 0.0360(14) 0.0559(17) 0.0349(14) -0.0002(12) 0.0015(12) 0.0068(12)
O3 0.0318(13) 0.0380(14) 0.0350(14) -0.0025(11) -0.0012(11) -0.0002(11)
O4 0.0381(15) 0.0471(17) 0.0551(17) -0.0111(13) -0.0001(13) -0.0041(12)
O5 0.0563(17) 0.0451(15) 0.0267(13) 0.0033(11) -0.0036(12) -0.0049(13)
O6 0.0646(19) 0.0392(15) 0.0358(15) 0.0074(12) -0.0007(13) -0.0090(14)
O7 0.0540(17) 0.0522(17) 0.0456(17) 0.0155(13) 0.0164(14) 0.0159(14)
O8 0.0668(19) 0.0376(15) 0.0463(17) 0.0005(12) 0.0253(15) 0.0032(13)
O9 0.0557(16) 0.0407(15) 0.0302(13) 0.0067(11) 0.0154(12) 0.0099(12)
O10 0.0473(18) 0.0416(17) 0.0429(17) 0.0056(14) -0.0029(14) -0.0029(15)
O11 0.218(11) 0.87(4) 0.44(2) 0.49(3) 0.197(12) 0.272(18)

loop_
_atom_type_symbol
_atom_type_description
_atom_type_scat_dispersion_real
_atom_type_scat_dispersion_imag
_atom_type_scat_source
C C 0.0033 0.0016 'International Tables Vol C Tables 4.2.6.8 and 6.1.1.4'
H H 0.0000 0.0000 'International Tables Vol C Tables 4.2.6.8 and 6.1.1.4'
Co Co 0.3494 0.9721 'International Tables Vol C Tables 4.2.6.8 and 6.1.1.4'
Cu Cu 0.3201 1.2651 'International Tables Vol C Tables 4.2.6.8 and 6.1.1.4'
N N 0.0061 0.0033 'International Tables Vol C Tables 4.2.6.8 and 6.1.1.4'
O O 0.0106 0.0060 'International Tables Vol C Tables 4.2.6.8 and 6.1.1.4'

loop_
_geom_angle_atom_site_label_1
_geom_angle_atom_site_label_2
_geom_angle_atom_site_label_3
_geom_angle
_geom_angle_site_symmetry_1
_geom_angle_site_symmetry_3
O1 C1 H1A 109.5 . .
O1 C1 H1B 109.5 . .
H1A C1 H1B 109.5 . .
O1 C1 H1C 109.5 . .
H1A C1 H1C 109.5 . .
H1B C1 H1C 109.5 . .
C3 C2 O1 125.5(4) . .
C3 C2 C7 121.0(4) . .
O1 C2 C7 113.5(3) . .
C2 C3 C4 120.0(5) . .
C2 C3 H3 120.0 . .
C4 C3 H3 120.0 . .
C5 C4 C3 119.8(5) . .
C5 C4 H4 120.1 . .
C3 C4 H4 120.1 . .
C4 C5 C6 121.7(5) . .
C4 C5 H5 119.1 . .
C6 C5 H5 119.1 . .
C7 C6 C5 118.2(5) . .
C7 C6 C8 122.8(4) . .
C5 C6 C8 119.0(4) . .
O2 C7 C6 122.5(4) . .
O2 C7 C2 118.2(3) . .
C6 C7 C2 119.3(4) . .
N1 C8 C6 128.7(4) . .
N1 C8 H8 115.7 . .
C6 C8 H8 115.7 . .
N1 C9 C10 112.5(4) . .
N1 C9 H9A 109.1 . .
C10 C9 H9A 109.1 . .
N1 C9 H9B 109.1 . .
C10 C9 H9B 109.1 . .
H9A C9 H9B 107.8 . .
C9 C10 C11 112.6(4) . .
C9 C10 H10A 109.1 . .
C11 C10 H10A 109.1 . .
C9 C10 H10B 109.1 . .
C11 C10 H10B 109.1 . .
H10A C10 H10B 107.8 . .
N2 C11 C10 112.7(4) . .
N2 C11 H11A 109.1 . .
C10 C11 H11A 109.1 . .
N2 C11 H11B 109.1 . .
C10 C11 H11B 109.1 . .
H11A C11 H11B 107.8 . .
N2 C12 C13 128.2(4) . .
N2 C12 H12 115.9 . .
C13 C12 H12 115.9 . .
C18 C13 C14 119.5(4) . .
C18 C13 C12 123.0(4) . .
C14 C13 C12 117.5(4) . .
C15 C14 C13 120.7(4) . .
C15 C14 H14 119.7 . .
C13 C14 H14 119.7 . .
C14 C15 C16 120.6(4) . .
C14 C15 H15 119.7 . .
C16 C15 H15 119.7 . .
C17 C16 C15 119.5(4) . .
C17 C16 H16 120.2 . .
C15 C16 H16 120.2 . .
O4 C17 C16 125.9(3) . .
O4 C17 C18 113.4(3) . .
C16 C17 C18 120.7(4) . .
O3 C18 C13 122.2(3) . .
O3 C18 C17 118.9(3) . .
C13 C18 C17 118.9(4) . .
O4 C19 H19A 109.5 . .
O4 C19 H19B 109.5 . .
H19A C19 H19B 109.5 . .
O4 C19 H19C 109.5 . .
H19A C19 H19C 109.5 . .
H19B C19 H19C 109.5 . .
O6 C20 O5 124.4(3) . .
O6 C20 C21 120.5(3) . .
O5 C20 C21 115.1(3) . .
C26 C21 C22 119.2(3) . .
C26 C21 C20 119.7(3) . .
C22 C21 C20 121.1(3) . .
C21 C22 C23 120.1(4) . .
C21 C22 H22 119.9 . .
C23 C22 H22 119.9 . .
C24 C23 C22 119.3(4) . .
C24 C23 H23 120.4 . .
C22 C23 H23 120.4 . .
C23 C24 C25 121.5(3) . .
C23 C24 O9 119.3(3) . .
C25 C24 O9 119.1(3) . .
C24 C25 C26 119.0(3) . .
C24 C25 H25 120.5 . .
C26 C25 H25 120.5 . .
C21 C26 C25 120.8(4) . .
C21 C26 H26 119.6 . .
C25 C26 H26 119.6 . .
O9 C27 C28 116.2(3) . .
O9 C27 C32 123.9(3) . .
C28 C27 C32 119.9(3) . .
C29 C28 C27 119.4(3) . .
C29 C28 H28 120.3 . .
C27 C28 H28 120.3 . .
C28 C29 C30 121.4(3) . .
C28 C29 H29 119.3 . .
C30 C29 H29 119.3 . .
C31 C30 C29 118.4(3) . .
C31 C30 C33 120.6(3) . .
C29 C30 C33 121.0(3) . .
C32 C31 C30 121.2(4) . .
C32 C31 H31 119.4 . .
C30 C31 H31 119.4 . .
C31 C32 C27 119.8(3) . .
C31 C32 H32 120.1 . .
C27 C32 H32 120.1 . .
O7 C33 O8 125.8(4) . .
O7 C33 C30 119.7(3) . .
O8 C33 C30 114.5(3) . .
N3 C34 C35 175.2(7) . .
C34 C35 H35A 109.5 . .
C34 C35 H35B 109.5 . .
H35A C35 H35B 109.5 . .
C34 C35 H35C 109.5 . .
H35A C35 H35C 109.5 . .
H35B C35 H35C 109.5 . .
C37 C36 H36A 109.5 . .
C37 C36 H36B 109.5 . .
H36A C36 H36B 109.5 . .
C37 C36 H36C 109.5 . .
H36A C36 H36C 109.5 . .
H36B C36 H36C 109.5 . .
O11 C37 C36 101.5(11) . .
O11 C37 H37A 111.5 . .
C36 C37 H37A 111.5 . .
O11 C37 H37B 111.5 . .
C36 C37 H37B 111.5 . .
H37A C37 H37B 109.3 . .
O8 Co1 O5 130.60(12) 2_656 .
O8 Co1 O2 115.03(12) 2_656 .
O5 Co1 O2 103.43(12) . .
O8 Co1 O3 114.43(11) 2_656 .
O5 Co1 O3 104.50(11) . .
O2 Co1 O3 74.64(10) . .
O8 Co1 O1 78.34(11) 2_656 .
O5 Co1 O1 86.80(11) . .
O2 Co1 O1 70.76(11) . .
O3 Co1 O1 145.24(10) . .
O3 Cu1 O2 77.95(11) . .
O3 Cu1 N1 168.14(14) . .
O2 Cu1 N1 90.96(14) . .
O3 Cu1 N2 90.96(12) . .
O2 Cu1 N2 165.70(11) . .
N1 Cu1 N2 99.29(15) . .
O3 Cu1 O10 90.75(12) . .
O2 Cu1 O10 91.34(12) . .
N1 Cu1 O10 93.73(14) . .
N2 Cu1 O10 97.87(12) . .
C8 N1 C9 116.9(4) . .
C8 N1 Cu1 123.5(3) . .
C9 N1 Cu1 119.4(3) . .
C12 N2 C11 114.2(4) . .
C12 N2 Cu1 124.9(3) . .
C11 N2 Cu1 120.9(3) . .
C2 O1 C1 118.9(3) . .
C2 O1 Co1 111.4(2) . .
C1 O1 Co1 127.9(3) . .
C7 O2 Cu1 128.2(2) . .
C7 O2 Co1 124.3(3) . .
Cu1 O2 Co1 103.15(12) . .
C18 O3 Cu1 130.4(2) . .
C18 O3 Co1 126.1(2) . .
Cu1 O3 Co1 103.47(11) . .
C17 O4 C19 118.1(3) . .
C20 O5 Co1 118.6(2) . .
C33 O8 Co1 131.8(3) . 2_646
C27 O9 C24 117.1(3) . .
Cu1 O10 H1W 126(4) . .
Cu1 O10 H2W 108(3) . .
H1W O10 H2W 107(5) . .
C37 O11 H11 109.5 . .

loop_
_geom_bond_atom_site_label_1
_geom_bond_atom_site_label_2
_geom_bond_distance
_geom_bond_site_symmetry_2
C1 O1 1.431(5) .
C1 H1A 0.9600 .
C1 H1B 0.9600 .
C1 H1C 0.9600 .
C2 C3 1.369(6) .
C2 O1 1.369(5) .
C2 C7 1.408(6) .
C3 C4 1.391(7) .
C3 H3 0.9300 .
C4 C5 1.357(8) .
C4 H4 0.9300 .
C5 C6 1.417(7) .
C5 H5 0.9300 .
C6 C7 1.392(6) .
C6 C8 1.433(7) .
C7 O2 1.328(5) .
C8 N1 1.296(6) .
C8 H8 0.9300 .
C9 N1 1.465(6) .
C9 C10 1.495(7) .
C9 H9A 0.9700 .
C9 H9B 0.9700 .
C10 C11 1.511(6) .
C10 H10A 0.9700 .
C10 H10B 0.9700 .
C11 N2 1.484(5) .
C11 H11A 0.9700 .
C11 H11B 0.9700 .
C12 N2 1.285(5) .
C12 C13 1.442(5) .
C12 H12 0.9300 .
C13 C18 1.395(5) .
C13 C14 1.400(6) .
C14 C15 1.356(6) .
C14 H14 0.9300 .
C15 C16 1.397(6) .
C15 H15 0.9300 .
C16 C17 1.372(6) .
C16 H16 0.9300 .
C17 O4 1.371(5) .
C17 C18 1.406(5) .
C18 O3 1.327(4) .
C19 O4 1.432(5) .
C19 H19A 0.9600 .
C19 H19B 0.9600 .
C19 H19C 0.9600 .
C20 O6 1.230(5) .
C20 O5 1.277(4) .
C20 C21 1.504(5) .
C21 C26 1.380(5) .
C21 C22 1.386(5) .
C22 C23 1.389(5) .
C22 H22 0.9300 .
C23 C24 1.368(5) .
C23 H23 0.9300 .
C24 C25 1.371(5) .
C24 O9 1.401(4) .
C25 C26 1.382(5) .
C25 H25 0.9300 .
C26 H26 0.9300 .
C27 O9 1.378(4) .
C27 C28 1.383(5) .
C27 C32 1.387(5) .
C28 C29 1.377(5) .
C28 H28 0.9300 .
C29 C30 1.383(5) .
C29 H29 0.9300 .
C30 C31 1.381(5) .
C30 C33 1.500(5) .
C31 C32 1.372(6) .
C31 H31 0.9300 .
C32 H32 0.9300 .
C33 O7 1.237(4) .
C33 O8 1.264(5) .
C34 N3 1.047(7) .
C34 C35 1.432(9) .
C35 H35A 0.9600 .
C35 H35B 0.9600 .
C35 H35C 0.9600 .
C36 C37 1.566(5) .
C36 H36A 0.9600 .
C36 H36B 0.9600 .
C36 H36C 0.9600 .
C37 O11 1.482(5) .
C37 H37A 0.9700 .
C37 H37B 0.9700 .
Co1 O8 1.947(3) 2_656
Co1 O5 1.982(3) .
Co1 O2 2.022(3) .
Co1 O3 2.025(3) .
Co1 O1 2.407(3) .
Cu1 O3 1.944(2) .
Cu1 O2 1.956(3) .
Cu1 N1 1.977(3) .
Cu1 N2 1.981(3) .
Cu1 O10 2.306(3) .
O8 Co1 1.947(3) 2_646
O10 H1W 0.72(5) .
O10 H2W 0.84(5) .
O11 H11 0.8200 .
